data_1549235
loop_
_publ_author_name
'Rehman, Abida'
'Delori, Amit'
'Hughes, David S.'
'Jones, William'

_publ_section_title
;
 Structural studies of crystalline forms of triamterene with carboxylic
 acid, GRAS and API molecules
;
_journal_issue 3
_journal_name_full IUCrJ
_journal_page_first
;
;
_journal_paper_doi 10.1107/S2052252518003317
_journal_volume 5
_journal_year 2018
_chemical_formula_moiety 'C12 H12 N7 1+, C12 H11 N7, C13 H17 O2 1-, C2 H6 O S'
_chemical_formula_sum 'C39 H46 N14 O3 S'
_chemical_formula_weight 790.96
_chemical_name_common
;
 Triamterene and Ibuprofen salt, DMSO solvate
;
_chemical_name_systematic
; 
 Triamterene and Ibuprofen, DMSO solvate 
;
_space_group_crystal_system triclinic
_space_group_IT_number 2
_space_group_name_Hall '-P 1'
_space_group_name_H-M_alt 'P -1'
_symmetry_space_group_name_Hall '-P 1'
_symmetry_space_group_name_H-M 'P -1'
_atom_sites_solution_hydrogens mixed
_atom_sites_solution_primary direct
_atom_sites_solution_secondary difmap
_audit_creation_method SHELXL-2013
_cell_angle_alpha 113.595(2)
_cell_angle_beta 103.527(3)
_cell_angle_gamma 91.977(2)
_cell_formula_units_Z 2
_cell_length_a 11.2398(3)
_cell_length_b 13.2439(3)
_cell_length_c 15.4624(4)
_cell_measurement_reflns_used 53045
_cell_measurement_temperature 180(2)
_cell_measurement_theta_max 27.48
_cell_measurement_theta_min 1.00
_cell_volume 2029.46(10)
_computing_cell_refinement 'HKL Scalepack (Otwinowski & Minor 1997)'
_computing_data_collection 'Collect (Nonius B.V. 1998)'
_computing_data_reduction
;
 HKL Denzo and Scalepack (Otwinowski & Minor 1997)
;
_computing_molecular_graphics 'Mercury (Macrae et al., 2008)'
_computing_publication_material 'SHELXL-97 (Sheldrick 1997)'
_computing_structure_refinement 'SHELXL-97 (Sheldrick 1997)'
_computing_structure_solution 'SIR-92 (Altomare et al. 1994)'
_diffrn_ambient_temperature 180(2)
_diffrn_measured_fraction_theta_full 0.996
_diffrn_measured_fraction_theta_max 0.991
_diffrn_measurement_device_type 'Nonius Kappa CCD'
_diffrn_measurement_method 'Thin slice \w and \f scans'
_diffrn_radiation_monochromator none
_diffrn_radiation_source 'fine-focus sealed tube'
_diffrn_radiation_type MoK\a
_diffrn_radiation_wavelength 0.71073
_diffrn_reflns_av_R_equivalents 0.0410
_diffrn_reflns_av_unetI/netI 0.0478
_diffrn_reflns_Laue_measured_fraction_full 0.996
_diffrn_reflns_Laue_measured_fraction_max 0.991
_diffrn_reflns_limit_h_max 14
_diffrn_reflns_limit_h_min -14
_diffrn_reflns_limit_k_max 16
_diffrn_reflns_limit_k_min -17
_diffrn_reflns_limit_l_max 20
_diffrn_reflns_limit_l_min -19
_diffrn_reflns_number 30734
_diffrn_reflns_point_group_measured_fraction_full 0.996
_diffrn_reflns_point_group_measured_fraction_max 0.991
_diffrn_reflns_theta_full 25.241
_diffrn_reflns_theta_max 27.477
_diffrn_reflns_theta_min 2.346
_exptl_absorpt_coefficient_mu 0.136
_exptl_absorpt_correction_T_max 0.991
_exptl_absorpt_correction_T_min 0.880
_exptl_absorpt_correction_type multi-scan
_exptl_absorpt_process_details
;
multi-scan from symmetry-related measurements 
 Sortav (Blessing 1995)
;
_exptl_crystal_colour colourless
_exptl_crystal_density_diffrn 1.294
_exptl_crystal_density_method 'not measured'
_exptl_crystal_description block
_exptl_crystal_F_000 836
_exptl_crystal_size_max 0.300
_exptl_crystal_size_mid 0.140
_exptl_crystal_size_min 0.100
_refine_diff_density_max 1.231
_refine_diff_density_min -0.417
_refine_diff_density_rms 0.058
_refine_ls_extinction_method none
_refine_ls_goodness_of_fit_ref 1.021
_refine_ls_hydrogen_treatment mixed
_refine_ls_matrix_type full
_refine_ls_number_parameters 626
_refine_ls_number_reflns 9204
_refine_ls_number_restraints 0
_refine_ls_restrained_S_all 1.021
_refine_ls_R_factor_all 0.1090
_refine_ls_R_factor_gt 0.0737
_refine_ls_shift/su_max 0.000
_refine_ls_shift/su_mean 0.000
_refine_ls_structure_factor_coef Fsqd
_refine_ls_weighting_details 'w=1/[\s^2^(Fo^2^)+(0.0959P)^2^+1.9185P] where P=(Fo^2^+2Fc^2^)/3'
_refine_ls_weighting_scheme calc
_refine_ls_wR_factor_gt 0.1891
_refine_ls_wR_factor_ref 0.2145
_reflns_Friedel_coverage 0.000
_reflns_number_gt 6189
_reflns_number_total 9204
_reflns_threshold_expression 'I > 2\s(I)'
_cod_data_source_file lq5012.cif
_cod_data_source_block 1g_DMSO
_cod_database_code 1549235
_shelx_space_group_comment
;
The symmetry employed for this shelxl refinement is uniquely defined
by the following loop, which should always be used as a source of
symmetry information in preference to the above space-group names.
They are only intended as comments.
;
_shelx_estimated_absorpt_t_min 0.960
_shelx_estimated_absorpt_t_max 0.987
_shelxl_version_number 2013-4

loop_
_space_group_symop_operation_xyz
'x, y, z'
'-x, -y, -z'

loop_
_atom_site_label
_atom_site_type_symbol
_atom_site_fract_x
_atom_site_fract_y
_atom_site_fract_z
_atom_site_U_iso_or_equiv
_atom_site_adp_type
_atom_site_occupancy
_atom_site_site_symmetry_order
_atom_site_calc_flag
_atom_site_refinement_flags_posn
_atom_site_refinement_flags_adp
_atom_site_refinement_flags_occupancy
_atom_site_disorder_assembly
_atom_site_disorder_group
N1A N 0.1580(2) 0.58904(19) 0.05356(16) 0.0349(5) Uani 1 1 d . . . . .
C2A C 0.2523(2) 0.5292(2) 0.06433(18) 0.0336(5) Uani 1 1 d . . . . .
N2A N 0.2557(2) 0.4802(2) 0.12371(17) 0.0386(5) Uani 1 1 d . . . . .
N3A N 0.3413(2) 0.51942(18) 0.01767(15) 0.0343(5) Uani 1 1 d . . . . .
C4A C 0.3353(2) 0.5687(2) -0.04378(18) 0.0327(5) Uani 1 1 d . . . . .
N4A N 0.4246(2) 0.5613(2) -0.08795(18) 0.0401(5) Uani 1 1 d . . . . .
C4AA C 0.2359(2) 0.6294(2) -0.06092(18) 0.0327(5) Uani 1 1 d . . . . .
N5A N 0.2315(2) 0.67980(18) -0.12262(15) 0.0354(5) Uani 1 1 d . . . . .
C6A C 0.1412(3) 0.7376(2) -0.13250(19) 0.0362(6) Uani 1 1 d . . . . .
C7A C 0.0465(3) 0.7437(2) -0.0816(2) 0.0393(6) Uani 1 1 d . . . . .
N7A N -0.0486(3) 0.7979(2) -0.0944(2) 0.0508(7) Uani 1 1 d . . . . .
N8A N 0.0521(2) 0.69449(19) -0.01987(16) 0.0381(5) Uani 1 1 d . . . . .
C8AA C 0.1472(2) 0.6391(2) -0.01040(18) 0.0336(5) Uani 1 1 d . . . . .
C9A C 0.1409(3) 0.7963(2) -0.1967(2) 0.0395(6) Uani 1 1 d . . . . .
C10A C 0.1512(3) 0.7379(3) -0.2910(2) 0.0480(7) Uani 1 1 d . . . . .
C11A C 0.1598(4) 0.7914(3) -0.3503(3) 0.0587(9) Uani 1 1 d . . . . .
C12A C 0.1607(4) 0.9050(3) -0.3145(3) 0.0630(10) Uani 1 1 d . . . . .
C13A C 0.1512(4) 0.9647(3) -0.2207(3) 0.0623(9) Uani 1 1 d . . . . .
C14A C 0.1393(3) 0.9106(3) -0.1624(2) 0.0499(7) Uani 1 1 d . . . . .
N1B N 0.9051(2) 0.48861(18) 0.75212(15) 0.0356(5) Uani 1 1 d . . . . .
C2B C 0.8819(2) 0.5190(2) 0.67762(19) 0.0352(6) Uani 1 1 d . . . . .
N2B N 0.7901(3) 0.5808(2) 0.6725(2) 0.0483(7) Uani 1 1 d . . . . .
N3B N 0.9400(2) 0.49352(19) 0.60561(15) 0.0366(5) Uani 1 1 d . . . . .
C4B C 1.0342(2) 0.4349(2) 0.61084(18) 0.0345(6) Uani 1 1 d . . . . .
N4B N 1.0957(3) 0.4103(2) 0.54329(19) 0.0473(6) Uani 1 1 d . . . . .
C4AB C 1.0680(2) 0.3989(2) 0.68796(18) 0.0317(5) Uani 1 1 d . . . . .
N5B N 1.16367(19) 0.34036(18) 0.69376(15) 0.0333(5) Uani 1 1 d . . . . .
C6B C 1.1881(2) 0.3055(2) 0.76368(18) 0.0325(5) Uani 1 1 d . . . . .
C7B C 1.1102(2) 0.3273(2) 0.83063(18) 0.0322(5) Uani 1 1 d . . . . .
N7B N 1.1227(2) 0.2821(2) 0.89521(17) 0.0385(5) Uani 1 1 d . . . . .
N8B N 1.0186(2) 0.38842(17) 0.82688(15) 0.0331(5) Uani 1 1 d . . . . .
C8AB C 0.9974(2) 0.4264(2) 0.75588(17) 0.0310(5) Uani 1 1 d . . . . .
C9B C 1.2899(2) 0.2372(2) 0.7657(2) 0.0365(6) Uani 1 1 d . . . . .
C10B C 1.3742(3) 0.2482(3) 0.8513(2) 0.0436(7) Uani 1 1 d . . . . .
C11B C 1.4680(3) 0.1816(3) 0.8485(3) 0.0530(8) Uani 1 1 d . . . . .
C12B C 1.4773(3) 0.1036(3) 0.7601(3) 0.0569(9) Uani 1 1 d . . . . .
C13B C 1.3954(3) 0.0930(3) 0.6746(3) 0.0550(8) Uani 1 1 d . . . . .
C14B C 1.3019(3) 0.1583(3) 0.6761(2) 0.0442(7) Uani 1 1 d . . . . .
C1C C 0.3513(3) 0.2246(3) 0.0917(3) 0.0511(8) Uani 1 1 d . . . . .
O1C O 0.2561(2) 0.1976(2) 0.02344(17) 0.0569(6) Uani 1 1 d . . . . .
C2C C 0.4081(4) 0.1283(4) 0.1095(4) 0.0796(13) Uani 1 1 d . . . . .
H1C H 0.3893 0.0651 0.0429 0.095 Uiso 1 1 calc R U . . .
O2C O 0.4016(2) 0.3234(2) 0.1472(2) 0.0660(7) Uani 1 1 d . . . . .
C3C C 0.5376(4) 0.1430(5) 0.1459(6) 0.130(3) Uani 1 1 d . . . . .
H2C H 0.5638 0.2082 0.2091 0.195 Uiso 1 1 calc R U . . .
H3C H 0.5765 0.1542 0.0993 0.195 Uiso 1 1 calc R U . . .
H4C H 0.5625 0.0768 0.1546 0.195 Uiso 1 1 calc R U . . .
C4C C 0.3337(4) 0.0902(3) 0.1650(3) 0.0596(9) Uani 1 1 d . . . . .
C5C C 0.3407(5) 0.1532(3) 0.2619(4) 0.0902(14) Uani 1 1 d . . . . .
H5C H 0.3918 0.2235 0.2958 0.108 Uiso 1 1 calc R U . . .
C6C C 0.2734(5) 0.1155(3) 0.3119(3) 0.0887(15) Uani 1 1 d . . . . .
H6C H 0.2800 0.1609 0.3789 0.106 Uiso 1 1 calc R U . . .
C7C C 0.2004(4) 0.0173(3) 0.2675(3) 0.0694(11) Uani 1 1 d . . . . .
C8C C 0.1885(4) -0.0428(4) 0.1704(3) 0.0732(11) Uani 1 1 d . . . . .
H8C H 0.1342 -0.1113 0.1362 0.088 Uiso 1 1 calc R U . . .
C9C C 0.2535(4) -0.0068(4) 0.1203(3) 0.0678(10) Uani 1 1 d . . . . .
H9C H 0.2421 -0.0510 0.0524 0.081 Uiso 1 1 calc R U . . .
C10C C 0.1327(5) -0.0260(5) 0.3231(4) 0.0959(16) Uani 1 1 d . . . . .
H11C H 0.1085 0.0384 0.3727 0.115 Uiso 1 1 calc R U . . .
H10C H 0.0556 -0.0741 0.2762 0.115 Uiso 1 1 calc R U . . .
C11C C 0.1976(5) -0.0868(4) 0.3712(4) 0.0923(15) Uani 1 1 d . . . . .
H12C H 0.2668 -0.0296 0.4227 0.111 Uiso 1 1 calc R U . . .
C12C C 0.1212(6) -0.1144(4) 0.4320(4) 0.1084(19) Uani 1 1 d . . . . .
H13C H 0.0875 -0.0481 0.4686 0.163 Uiso 1 1 calc R U . . .
H14C H 0.1744 -0.1384 0.4780 0.163 Uiso 1 1 calc R U . . .
H15C H 0.0531 -0.1744 0.3880 0.163 Uiso 1 1 calc R U . . .
C13C C 0.2597(5) -0.1758(4) 0.3250(4) 0.0985(16) Uani 1 1 d . . . . .
H16C H 0.1989 -0.2413 0.2794 0.148 Uiso 1 1 calc R U . . .
H17C H 0.3144 -0.1937 0.3748 0.148 Uiso 1 1 calc R U . . .
H18C H 0.3088 -0.1541 0.2889 0.148 Uiso 1 1 calc R U . . .
S1D S 0.55329(9) 0.57198(8) 0.43456(7) 0.0535(3) Uani 0.91 1 d . . P A 1
O1D O 0.6714(7) 0.6402(3) 0.5071(4) 0.0537(10) Uani 0.91 1 d . . P A 1
C1D C 0.5264(5) 0.6190(5) 0.3393(4) 0.0719(14) Uani 0.91 1 d . . P A 1
H1D H 0.5067 0.6952 0.3646 0.108 Uiso 0.91 1 calc R U P A 1
H2D H 0.4570 0.5700 0.2847 0.108 Uiso 0.91 1 calc R U P A 1
H3D H 0.6007 0.6176 0.3162 0.108 Uiso 0.91 1 calc R U P A 1
C2D C 0.5957(6) 0.4417(4) 0.3651(5) 0.1042(18) Uani 0.91 1 d . . P A 1
H4D H 0.6174 0.4012 0.4062 0.156 Uiso 0.91 1 calc R U P A 1
H5D H 0.6669 0.4544 0.3425 0.156 Uiso 0.91 1 calc R U P A 1
H6D H 0.5260 0.3977 0.3083 0.156 Uiso 0.91 1 calc R U P A 1
S1D' S 0.5666(12) 0.6911(11) 0.4585(9) 0.076(3) Uiso 0.09 1 d . U P B 2
O1D' O 0.668(10) 0.616(6) 0.497(7) 0.076(3) Uiso 0.09 1 d . U P B 2
C1D' C 0.431(4) 0.662(4) 0.485(4) 0.076(3) Uiso 0.09 1 d . U P B 2
H1D' H 0.4316 0.5922 0.4935 0.115 Uiso 0.09 1 calc R U P B 2
H2D' H 0.3597 0.6543 0.4316 0.115 Uiso 0.09 1 calc R U P B 2
H3D' H 0.4254 0.7227 0.5462 0.115 Uiso 0.09 1 calc R U P B 2
C2D' C 0.483(6) 0.633(6) 0.357(5) 0.076(3) Uiso 0.09 1 d . U P B 2
H4D' H 0.3983 0.6200 0.3606 0.115 Uiso 0.09 1 calc R U P B 2
H5D' H 0.5103 0.5623 0.3229 0.115 Uiso 0.09 1 calc R U P B 2
H6D' H 0.4858 0.6803 0.3221 0.115 Uiso 0.09 1 calc R U P B 2
H1XA H 0.103(3) 0.595(3) 0.085(2) 0.046(9) Uiso 1 1 d . . . . .
H2A H 0.198(3) 0.486(2) 0.152(2) 0.036(7) Uiso 1 1 d . . . . .
H3A H 0.307(3) 0.429(3) 0.122(2) 0.056(10) Uiso 1 1 d . . . . .
H4A H 0.489(3) 0.529(3) -0.074(2) 0.050(9) Uiso 1 1 d . . . . .
H5A H 0.432(3) 0.604(3) -0.121(2) 0.047(8) Uiso 1 1 d . . . . .
H6A H -0.051(3) 0.831(3) -0.139(3) 0.061(10) Uiso 1 1 d . . . . .
H7A H -0.112(3) 0.797(3) -0.066(3) 0.055(9) Uiso 1 1 d . . . . .
H10A H 0.151(3) 0.665(3) -0.312(2) 0.045(8) Uiso 1 1 d . . . . .
H11A H 0.170(3) 0.751(3) -0.418(3) 0.064(10) Uiso 1 1 d . . . . .
H12A H 0.161(3) 0.939(3) -0.357(3) 0.067(10) Uiso 1 1 d . . . . .
H13A H 0.147(3) 1.044(3) -0.193(3) 0.066(10) Uiso 1 1 d . . . . .
H14A H 0.136(3) 0.955(3) -0.098(3) 0.055(9) Uiso 1 1 d . . . . .
H2B H 0.753(3) 0.596(3) 0.713(3) 0.048(9) Uiso 1 1 d . . . . .
H3B H 0.771(3) 0.603(3) 0.625(2) 0.046(8) Uiso 1 1 d . . . . .
H4B H 1.079(3) 0.436(3) 0.499(3) 0.055(9) Uiso 1 1 d . . . . .
H5B H 1.160(3) 0.374(3) 0.546(2) 0.045(8) Uiso 1 1 d . . . . .
H6B H 1.182(3) 0.250(2) 0.909(2) 0.035(8) Uiso 1 1 d . . . . .
H7B H 1.072(3) 0.297(3) 0.932(2) 0.043(8) Uiso 1 1 d . . . . .
H10B H 1.369(2) 0.300(2) 0.910(2) 0.032(7) Uiso 1 1 d . . . . .
H11B H 1.521(3) 0.194(3) 0.912(3) 0.056(9) Uiso 1 1 d . . . . .
H12B H 1.538(3) 0.057(3) 0.760(3) 0.065(10) Uiso 1 1 d . . . . .
H13B H 1.399(4) 0.044(3) 0.616(3) 0.071(12) Uiso 1 1 d . . . . .
H14B H 1.245(3) 0.154(2) 0.613(2) 0.043(8) Uiso 1 1 d . . . . .

loop_
_atom_site_aniso_label
_atom_site_aniso_U_11
_atom_site_aniso_U_22
_atom_site_aniso_U_33
_atom_site_aniso_U_23
_atom_site_aniso_U_13
_atom_site_aniso_U_12
N1A 0.0382(12) 0.0453(13) 0.0343(12) 0.0254(10) 0.0166(10) 0.0144(10)
C2A 0.0378(14) 0.0375(13) 0.0323(13) 0.0194(11) 0.0127(11) 0.0088(11)
N2A 0.0418(13) 0.0517(14) 0.0422(13) 0.0324(11) 0.0223(11) 0.0193(11)
N3A 0.0359(11) 0.0396(11) 0.0371(12) 0.0232(10) 0.0143(9) 0.0094(9)
C4A 0.0367(13) 0.0342(13) 0.0323(13) 0.0186(11) 0.0101(10) 0.0042(10)
N4A 0.0404(13) 0.0518(14) 0.0485(14) 0.0355(12) 0.0215(11) 0.0164(11)
C4AA 0.0369(13) 0.0361(13) 0.0318(13) 0.0205(11) 0.0100(10) 0.0055(11)
N5A 0.0425(12) 0.0362(11) 0.0343(11) 0.0208(10) 0.0119(9) 0.0066(9)
C6A 0.0416(14) 0.0384(13) 0.0338(13) 0.0207(11) 0.0098(11) 0.0064(11)
C7A 0.0461(15) 0.0432(15) 0.0359(14) 0.0230(12) 0.0118(12) 0.0121(12)
N7A 0.0527(16) 0.0719(18) 0.0561(16) 0.0474(15) 0.0253(13) 0.0310(14)
N8A 0.0416(12) 0.0470(13) 0.0387(12) 0.0276(11) 0.0161(10) 0.0147(10)
C8AA 0.0397(14) 0.0373(13) 0.0291(12) 0.0182(11) 0.0109(10) 0.0079(11)
C9A 0.0439(15) 0.0423(14) 0.0421(15) 0.0278(13) 0.0109(12) 0.0075(12)
C10A 0.063(2) 0.0433(17) 0.0456(17) 0.0259(14) 0.0171(14) 0.0044(14)
C11A 0.076(2) 0.067(2) 0.0473(19) 0.0357(17) 0.0208(17) 0.0060(18)
C12A 0.079(2) 0.068(2) 0.060(2) 0.049(2) 0.0133(18) 0.0029(18)
C13A 0.083(3) 0.0458(18) 0.066(2) 0.0369(17) 0.0101(19) 0.0089(17)
C14A 0.067(2) 0.0464(17) 0.0437(17) 0.0274(15) 0.0113(15) 0.0135(15)
N1B 0.0428(12) 0.0429(12) 0.0340(11) 0.0253(10) 0.0161(10) 0.0140(10)
C2B 0.0394(14) 0.0406(14) 0.0356(13) 0.0245(12) 0.0121(11) 0.0114(11)
N2B 0.0581(16) 0.0696(17) 0.0448(14) 0.0427(14) 0.0265(13) 0.0339(14)
N3B 0.0422(12) 0.0474(13) 0.0332(11) 0.0272(10) 0.0140(9) 0.0151(10)
C4B 0.0397(14) 0.0408(14) 0.0323(13) 0.0229(11) 0.0125(11) 0.0092(11)
N4B 0.0533(15) 0.0710(17) 0.0462(14) 0.0439(14) 0.0271(12) 0.0318(14)
C4AB 0.0363(13) 0.0350(12) 0.0308(12) 0.0198(11) 0.0104(10) 0.0076(10)
N5B 0.0366(11) 0.0384(11) 0.0331(11) 0.0223(10) 0.0109(9) 0.0078(9)
C6B 0.0372(13) 0.0340(13) 0.0321(13) 0.0191(11) 0.0099(10) 0.0066(10)
C7B 0.0371(13) 0.0346(13) 0.0294(12) 0.0183(11) 0.0085(10) 0.0046(10)
N7B 0.0431(13) 0.0492(14) 0.0394(13) 0.0313(11) 0.0161(11) 0.0176(11)
N8B 0.0390(12) 0.0378(11) 0.0318(11) 0.0222(9) 0.0122(9) 0.0103(9)
C8AB 0.0368(13) 0.0320(12) 0.0295(12) 0.0177(10) 0.0096(10) 0.0051(10)
C9B 0.0375(14) 0.0416(14) 0.0436(15) 0.0293(12) 0.0137(11) 0.0091(11)
C10B 0.0426(16) 0.0487(16) 0.0498(18) 0.0308(15) 0.0118(13) 0.0117(13)
C11B 0.0448(17) 0.064(2) 0.067(2) 0.0463(18) 0.0116(16) 0.0155(15)
C12B 0.0543(19) 0.062(2) 0.084(3) 0.051(2) 0.0315(18) 0.0295(16)
C13B 0.063(2) 0.060(2) 0.063(2) 0.0368(18) 0.0329(18) 0.0280(17)
C14B 0.0492(17) 0.0516(17) 0.0471(17) 0.0303(14) 0.0215(14) 0.0200(14)
C1C 0.0481(18) 0.064(2) 0.080(2) 0.0582(19) 0.0347(17) 0.0255(16)
O1C 0.0631(14) 0.0714(15) 0.0619(14) 0.0486(13) 0.0240(12) 0.0239(12)
C2C 0.075(3) 0.102(3) 0.132(4) 0.102(3) 0.054(3) 0.053(2)
O2C 0.0498(13) 0.0761(17) 0.0969(19) 0.0648(16) 0.0128(13) 0.0133(12)
C3C 0.070(3) 0.141(5) 0.248(8) 0.154(6) 0.036(4) 0.032(3)
C4C 0.078(2) 0.064(2) 0.072(2) 0.055(2) 0.0321(19) 0.0378(19)
C5C 0.139(4) 0.044(2) 0.094(3) 0.036(2) 0.033(3) -0.001(2)
C6C 0.155(5) 0.055(2) 0.065(3) 0.025(2) 0.047(3) 0.017(3)
C7C 0.094(3) 0.067(2) 0.081(3) 0.053(2) 0.043(2) 0.033(2)
C8C 0.071(2) 0.098(3) 0.066(2) 0.059(2) 0.0064(19) -0.002(2)
C9C 0.068(2) 0.092(3) 0.058(2) 0.052(2) 0.0090(17) 0.004(2)
C10C 0.108(4) 0.126(4) 0.115(4) 0.092(3) 0.063(3) 0.044(3)
C11C 0.149(5) 0.071(3) 0.099(3) 0.057(3) 0.069(3) 0.021(3)
C12C 0.175(6) 0.089(3) 0.090(3) 0.049(3) 0.071(4) -0.002(3)
C13C 0.083(3) 0.106(4) 0.151(5) 0.093(4) 0.041(3) 0.018(3)
S1D 0.0589(6) 0.0615(5) 0.0522(5) 0.0348(4) 0.0166(4) 0.0103(4)
O1D 0.0607(17) 0.060(3) 0.0397(18) 0.0200(19) 0.0108(14) 0.024(2)
C1D 0.069(3) 0.092(3) 0.064(3) 0.049(3) 0.006(2) 0.006(3)
C2D 0.104(4) 0.068(3) 0.114(4) 0.021(3) 0.010(3) 0.015(3)

loop_
_atom_type_symbol
_atom_type_description
_atom_type_scat_dispersion_real
_atom_type_scat_dispersion_imag
_atom_type_scat_source
C C 0.0033 0.0016 'International Tables Vol C Tables 4.2.6.8 and 6.1.1.4'
H H 0.0000 0.0000 'International Tables Vol C Tables 4.2.6.8 and 6.1.1.4'
N N 0.0061 0.0033 'International Tables Vol C Tables 4.2.6.8 and 6.1.1.4'
O O 0.0106 0.0060 'International Tables Vol C Tables 4.2.6.8 and 6.1.1.4'
S S 0.1246 0.1234 'International Tables Vol C Tables 4.2.6.8 and 6.1.1.4'

loop_
_geom_angle_atom_site_label_1
_geom_angle_atom_site_label_2
_geom_angle_atom_site_label_3
_geom_angle
C2A N1A C8AA 120.5(2)
C2A N1A H1XA 121(2)
C8AA N1A H1XA 118(2)
N2A C2A N3A 119.3(2)
N2A C2A N1A 117.9(2)
N3A C2A N1A 122.8(2)
C2A N2A H2A 119.0(19)
C2A N2A H3A 118(2)
H2A N2A H3A 121(3)
C4A N3A C2A 118.5(2)
N4A C4A N3A 118.4(2)
N4A C4A C4AA 120.2(2)
N3A C4A C4AA 121.3(2)
C4A N4A H4A 121(2)
C4A N4A H5A 121(2)
H4A N4A H5A 117(3)
N5A C4AA C8AA 120.7(2)
N5A C4AA C4A 120.8(2)
C8AA C4AA C4A 118.5(2)
C6A N5A C4AA 118.1(2)
N5A C6A C7A 120.5(2)
N5A C6A C9A 117.4(2)
C7A C6A C9A 122.1(2)
N7A C7A N8A 117.8(2)
N7A C7A C6A 121.1(2)
N8A C7A C6A 121.0(2)
C7A N7A H6A 116(2)
C7A N7A H7A 121(2)
H6A N7A H7A 123(3)
C8AA N8A C7A 116.1(2)
N8A C8AA N1A 118.1(2)
N8A C8AA C4AA 123.5(2)
N1A C8AA C4AA 118.4(2)
C10A C9A C14A 118.7(3)
C10A C9A C6A 119.5(2)
C14A C9A C6A 121.6(3)
C11A C10A C9A 121.0(3)
C11A C10A H10A 121(2)
C9A C10A H10A 118(2)
C12A C11A C10A 119.5(3)
C12A C11A H11A 119(2)
C10A C11A H11A 122(2)
C13A C12A C11A 120.3(3)
C13A C12A H12A 121(2)
C11A C12A H12A 118(2)
C12A C13A C14A 120.1(3)
C12A C13A H13A 123(2)
C14A C13A H13A 117(2)
C13A C14A C9A 120.3(3)
C13A C14A H14A 117(2)
C9A C14A H14A 122(2)
C2B N1B C8AB 116.1(2)
N1B C2B N2B 117.0(2)
N1B C2B N3B 127.2(2)
N2B C2B N3B 115.9(2)
C2B N2B H2B 118(2)
C2B N2B H3B 120(2)
H2B N2B H3B 122(3)
C4B N3B C2B 116.9(2)
N4B C4B N3B 119.0(2)
N4B C4B C4AB 120.3(2)
N3B C4B C4AB 120.7(2)
C4B N4B H4B 121(2)
C4B N4B H5B 121(2)
H4B N4B H5B 117(3)
N5B C4AB C8AB 122.2(2)
N5B C4AB C4B 120.7(2)
C8AB C4AB C4B 117.1(2)
C6B N5B C4AB 118.5(2)
N5B C6B C7B 119.7(2)
N5B C6B C9B 117.4(2)
C7B C6B C9B 122.7(2)
N8B C7B N7B 116.8(2)
N8B C7B C6B 121.6(2)
N7B C7B C6B 121.5(2)
C7B N7B H6B 124(2)
C7B N7B H7B 117(2)
H6B N7B H7B 118(3)
C7B N8B C8AB 117.6(2)
N1B C8AB N8B 117.7(2)
N1B C8AB C4AB 122.0(2)
N8B C8AB C4AB 120.3(2)
C10B C9B C14B 118.4(3)
C10B C9B C6B 123.5(3)
C14B C9B C6B 118.1(2)
C9B C10B C11B 120.8(3)
C9B C10B H10B 119.8(17)
C11B C10B H10B 119.5(18)
C12B C11B C10B 120.0(3)
C12B C11B H11B 125(2)
C10B C11B H11B 115(2)
C13B C12B C11B 119.8(3)
C13B C12B H12B 121(2)
C11B C12B H12B 119(2)
C12B C13B C14B 120.9(3)
C12B C13B H13B 123(3)
C14B C13B H13B 116(3)
C13B C14B C9B 120.1(3)
C13B C14B H14B 121.2(17)
C9B C14B H14B 118.6(17)
O1C C1C O2C 125.0(3)
O1C C1C C2C 115.8(3)
O2C C1C C2C 119.2(3)
C3C C2C C4C 115.8(4)
C3C C2C C1C 117.0(4)
C4C C2C C1C 108.3(3)
C3C C2C H1C 104.8
C4C C2C H1C 104.8
C1C C2C H1C 104.8
C2C C3C H2C 109.5
C2C C3C H3C 109.5
H2C C3C H3C 109.5
C2C C3C H4C 109.5
H2C C3C H4C 109.5
H3C C3C H4C 109.5
C9C C4C C5C 115.9(3)
C9C C4C C2C 122.0(4)
C5C C4C C2C 122.1(4)
C4C C5C C6C 121.1(4)
C4C C5C H5C 119.5
C6C C5C H5C 119.5
C7C C6C C5C 121.7(4)
C7C C6C H6C 119.2
C5C C6C H6C 119.2
C6C C7C C8C 117.4(4)
C6C C7C C10C 121.6(4)
C8C C7C C10C 121.0(4)
C7C C8C C9C 121.5(4)
C7C C8C H8C 119.2
C9C C8C H8C 119.2
C4C C9C C8C 122.3(4)
C4C C9C H9C 118.9
C8C C9C H9C 118.9
C11C C10C C7C 116.9(4)
C11C C10C H11C 108.1
C7C C10C H11C 108.1
C11C C10C H10C 108.1
C7C C10C H10C 108.1
H11C C10C H10C 107.3
C10C C11C C13C 123.3(4)
C10C C11C C12C 110.2(5)
C13C C11C C12C 112.1(4)
C10C C11C H12C 102.8
C13C C11C H12C 102.8
C12C C11C H12C 102.8
C11C C12C H13C 109.5
C11C C12C H14C 109.5
H13C C12C H14C 109.5
C11C C12C H15C 109.5
H13C C12C H15C 109.5
H14C C12C H15C 109.5
C11C C13C H16C 109.5
C11C C13C H17C 109.5
H16C C13C H17C 109.5
C11C C13C H18C 109.5
H16C C13C H18C 109.5
H17C C13C H18C 109.5
O1D S1D C2D 105.1(3)
O1D S1D C1D 105.6(3)
C2D S1D C1D 95.9(3)
S1D C1D H1D 109.5
S1D C1D H2D 109.5
H1D C1D H2D 109.5
S1D C1D H3D 109.5
H1D C1D H3D 109.5
H2D C1D H3D 109.5
S1D C2D H4D 109.5
S1D C2D H5D 109.5
H4D C2D H5D 109.5
S1D C2D H6D 109.5
H4D C2D H6D 109.5
H5D C2D H6D 109.5
C2D' S1D' O1D' 117(4)
C2D' S1D' C1D' 80(3)
O1D' S1D' C1D' 105(4)
S1D' C1D' H1D' 109.5
S1D' C1D' H2D' 109.5
H1D' C1D' H2D' 109.5
S1D' C1D' H3D' 109.5
H1D' C1D' H3D' 109.5
H2D' C1D' H3D' 109.5
S1D' C2D' H4D' 109.5
S1D' C2D' H5D' 109.5
H4D' C2D' H5D' 109.5
S1D' C2D' H6D' 109.5
H4D' C2D' H6D' 109.5
H5D' C2D' H6D' 109.5

loop_
_geom_bond_atom_site_label_1
_geom_bond_atom_site_label_2
_geom_bond_distance
N1A C2A 1.364(3)
N1A C8AA 1.381(3)
N1A H1XA 0.86(3)
C2A N2A 1.314(3)
C2A N3A 1.346(3)
N2A H2A 0.86(3)
N2A H3A 0.90(4)
N3A C4A 1.343(3)
C4A N4A 1.326(3)
C4A C4AA 1.434(4)
N4A H4A 0.88(3)
N4A H5A 0.92(3)
C4AA N5A 1.360(3)
C4AA C8AA 1.383(4)
N5A C6A 1.308(3)
C6A C7A 1.452(4)
C6A C9A 1.485(3)
C7A N7A 1.328(4)
C7A N8A 1.346(3)
N7A H6A 0.95(4)
N7A H7A 0.92(4)
N8A C8AA 1.331(3)
C9A C10A 1.386(4)
C9A C14A 1.392(4)
C10A C11A 1.382(4)
C10A H10A 0.88(3)
C11A C12A 1.378(5)
C11A H11A 1.00(4)
C12A C13A 1.378(5)
C12A H12A 0.94(4)
C13A C14A 1.383(4)
C13A H13A 0.98(4)
C14A H14A 0.94(3)
N1B C2B 1.340(3)
N1B C8AB 1.352(3)
C2B N2B 1.346(4)
C2B N3B 1.355(3)
N2B H2B 0.80(3)
N2B H3B 0.89(3)
N3B C4B 1.341(3)
C4B N4B 1.325(3)
C4B C4AB 1.432(3)
N4B H4B 0.87(4)
N4B H5B 0.89(3)
C4AB N5B 1.354(3)
C4AB C8AB 1.403(3)
N5B C6B 1.314(3)
C6B C7B 1.457(3)
C6B C9B 1.485(3)
C7B N8B 1.336(3)
C7B N7B 1.339(3)
N7B H6B 0.83(3)
N7B H7B 0.88(3)
N8B C8AB 1.358(3)
C9B C10B 1.385(4)
C9B C14B 1.403(4)
C10B C11B 1.395(4)
C10B H10B 0.91(3)
C11B C12B 1.374(5)
C11B H11B 0.96(4)
C12B C13B 1.374(5)
C12B H12B 0.93(4)
C13B C14B 1.382(4)
C13B H13B 0.89(4)
C14B H14B 1.01(3)
C1C O1C 1.237(4)
C1C O2C 1.261(4)
C1C C2C 1.538(4)
C2C C3C 1.407(6)
C2C C4C 1.531(5)
C2C H1C 1.0000
C3C H2C 0.9800
C3C H3C 0.9800
C3C H4C 0.9800
C4C C9C 1.363(5)
C4C C5C 1.375(6)
C5C C6C 1.405(6)
C5C H5C 0.9500
C6C C7C 1.335(6)
C6C H6C 0.9500
C7C C8C 1.360(6)
C7C C10C 1.522(5)
C8C C9C 1.377(5)
C8C H8C 0.9500
C9C H9C 0.9500
C10C C11C 1.414(6)
C10C H11C 0.9900
C10C H10C 0.9900
C11C C13C 1.415(7)
C11C C12C 1.545(6)
C11C H12C 1.0000
C12C H13C 0.9800
C12C H14C 0.9800
C12C H15C 0.9800
C13C H16C 0.9800
C13C H17C 0.9800
C13C H18C 0.9800
S1D O1D 1.498(7)
S1D C2D 1.781(5)
S1D C1D 1.786(5)
C1D H1D 0.9800
C1D H2D 0.9800
C1D H3D 0.9800
C2D H4D 0.9800
C2D H5D 0.9800
C2D H6D 0.9800
S1D' C2D' 1.49(7)
S1D' O1D' 1.69(9)
S1D' C1D' 1.74(5)
C1D' H1D' 0.9800
C1D' H2D' 0.9800
C1D' H3D' 0.9800
C2D' H4D' 0.9800
C2D' H5D' 0.9800
C2D' H6D' 0.9800

loop_
_geom_torsion_atom_site_label_1
_geom_torsion_atom_site_label_2
_geom_torsion_atom_site_label_3
_geom_torsion_atom_site_label_4
_geom_torsion
C8AA N1A C2A N2A -177.8(2)
C8AA N1A C2A N3A 2.9(4)
N2A C2A N3A C4A 179.1(2)
N1A C2A N3A C4A -1.6(4)
C2A N3A C4A N4A 178.4(2)
C2A N3A C4A C4AA -0.8(4)
N4A C4A C4AA N5A 0.2(4)
N3A C4A C4AA N5A 179.4(2)
N4A C4A C4AA C8AA -177.4(3)
N3A C4A C4AA C8AA 1.8(4)
C8AA C4AA N5A C6A 0.1(4)
C4A C4AA N5A C6A -177.4(2)
C4AA N5A C6A C7A -2.3(4)
C4AA N5A C6A C9A 177.3(2)
N5A C6A C7A N7A -176.9(3)
C9A C6A C7A N7A 3.5(4)
N5A C6A C7A N8A 3.0(4)
C9A C6A C7A N8A -176.6(3)
N7A C7A N8A C8AA 178.7(3)
C6A C7A N8A C8AA -1.2(4)
C7A N8A C8AA N1A 178.8(2)
C7A N8A C8AA C4AA -1.0(4)
C2A N1A C8AA N8A 178.5(2)
C2A N1A C8AA C4AA -1.7(4)
N5A C4AA C8AA N8A 1.7(4)
C4A C4AA C8AA N8A 179.2(2)
N5A C4AA C8AA N1A -178.1(2)
C4A C4AA C8AA N1A -0.5(4)
N5A C6A C9A C10A 51.6(4)
C7A C6A C9A C10A -128.8(3)
N5A C6A C9A C14A -123.8(3)
C7A C6A C9A C14A 55.8(4)
C14A C9A C10A C11A 0.1(5)
C6A C9A C10A C11A -175.5(3)
C9A C10A C11A C12A 1.3(5)
C10A C11A C12A C13A -1.0(6)
C11A C12A C13A C14A -0.7(6)
C12A C13A C14A C9A 2.1(6)
C10A C9A C14A C13A -1.8(5)
C6A C9A C14A C13A 173.7(3)
C8AB N1B C2B N2B 179.9(3)
C8AB N1B C2B N3B 0.6(4)
N1B C2B N3B C4B -2.7(4)
N2B C2B N3B C4B 178.0(3)
C2B N3B C4B N4B -178.4(3)
C2B N3B C4B C4AB 1.8(4)
N4B C4B C4AB N5B 0.7(4)
N3B C4B C4AB N5B -179.5(2)
N4B C4B C4AB C8AB -179.0(3)
N3B C4B C4AB C8AB 0.8(4)
C8AB C4AB N5B C6B 2.2(4)
C4B C4AB N5B C6B -177.4(2)
C4AB N5B C6B C7B 1.9(4)
C4AB N5B C6B C9B 177.3(2)
N5B C6B C7B N8B -4.4(4)
C9B C6B C7B N8B -179.6(2)
N5B C6B C7B N7B 172.0(2)
C9B C6B C7B N7B -3.2(4)
N7B C7B N8B C8AB -174.1(2)
C6B C7B N8B C8AB 2.4(4)
C2B N1B C8AB N8B -176.1(2)
C2B N1B C8AB C4AB 2.4(4)
C7B N8B C8AB N1B -179.8(2)
C7B N8B C8AB C4AB 1.7(4)
N5B C4AB C8AB N1B 177.3(2)
C4B C4AB C8AB N1B -3.0(4)
N5B C4AB C8AB N8B -4.2(4)
C4B C4AB C8AB N8B 175.4(2)
N5B C6B C9B C10B 139.9(3)
C7B C6B C9B C10B -44.8(4)
N5B C6B C9B C14B -39.4(4)
C7B C6B C9B C14B 135.9(3)
C14B C9B C10B C11B -0.7(4)
C6B C9B C10B C11B -180.0(3)
C9B C10B C11B C12B -0.2(5)
C10B C11B C12B C13B 1.2(5)
C11B C12B C13B C14B -1.3(5)
C12B C13B C14B C9B 0.3(5)
C10B C9B C14B C13B 0.6(4)
C6B C9B C14B C13B 180.0(3)
O1C C1C C2C C3C 148.3(5)
O2C C1C C2C C3C -33.1(6)
O1C C1C C2C C4C -78.6(4)
O2C C1C C2C C4C 99.9(4)
C3C C2C C4C C9C -120.4(5)
C1C C2C C4C C9C 106.0(4)
C3C C2C C4C C5C 61.7(6)
C1C C2C C4C C5C -72.0(5)
C9C C4C C5C C6C 3.2(6)
C2C C4C C5C C6C -178.7(4)
C4C C5C C6C C7C 0.1(8)
C5C C6C C7C C8C -3.2(7)
C5C C6C C7C C10C 176.9(4)
C6C C7C C8C C9C 2.9(6)
C10C C7C C8C C9C -177.1(4)
C5C C4C C9C C8C -3.5(6)
C2C C4C C9C C8C 178.4(3)
C7C C8C C9C C4C 0.5(6)
C6C C7C C10C C11C -87.1(6)
C8C C7C C10C C11C 93.0(6)
C7C C10C C11C C13C -49.4(8)
C7C C10C C11C C12C 174.4(5)
